data_7234810
loop_
_publ_author_name
'Zhou, Hui'
'Zhang, Hui'
'Mu, Sen'
'Zhang, Wen-Zhen'
'Ren, Wei-Min'
'Lu, Xiaobing'

_publ_section_title
;
 Highly Regio- and Stereoselective Synthesis of Cyclic Carbonates from
 Biomass-derived Polyols via Organocatalytic Cascade Reaction
;
_journal_name_full 'Green Chemistry'
_journal_paper_doi 10.1039/C9GC03013A
_journal_year 2019
_chemical_formula_moiety 'C9 H8 O9'
_chemical_formula_sum 'C9 H8 O9'
_chemical_formula_weight 260.15
_space_group_crystal_system orthorhombic
_space_group_IT_number 19
_space_group_name_Hall 'P 2ac 2ab'
_space_group_name_H-M_alt 'P 21 21 21'
_symmetry_space_group_name_Hall 'P 2ac 2ab'
_symmetry_space_group_name_H-M 'P 21 21 21'
_atom_sites_solution_hydrogens geom
_atom_sites_solution_primary dual
_audit_creation_date 2019-08-06
_audit_creation_method
;
Olex2 1.2
(compiled 2018.05.29 svn.r3508 for OlexSys, GUI svn.r5506)
;
_audit_update_record
;
2019-08-11 deposited with the CCDC.    2019-10-28 downloaded from the CCDC.
;
_cell_angle_alpha 90
_cell_angle_beta 90
_cell_angle_gamma 90
_cell_formula_units_Z 4
_cell_length_a 5.709(4)
_cell_length_b 12.143(8)
_cell_length_c 14.775(9)
_cell_measurement_reflns_used 1113
_cell_measurement_temperature 100(2)
_cell_measurement_theta_max 20.686
_cell_measurement_theta_min 2.757
_cell_volume 1024.3(12)
_computing_cell_refinement 'SAINT V8.32B (?, 2016)'
_computing_data_reduction 'SAINT V8.32B (?, 2016)'
_computing_molecular_graphics 'Olex2 (Dolomanov et al., 2009)'
_computing_publication_material 'Olex2 (Dolomanov et al., 2009)'
_computing_structure_refinement 'ShelXL (Sheldrick, 2015)'
_computing_structure_solution 'ShelXT (Sheldrick, 2015)'
_diffrn_ambient_temperature 100.15
_diffrn_measured_fraction_theta_full 0.999
_diffrn_measured_fraction_theta_max 0.999
_diffrn_measurement_device_type 'Bruker D8 Venture'
_diffrn_radiation_type MoK\a
_diffrn_radiation_wavelength 0.71073
_diffrn_reflns_av_R_equivalents 0.0375
_diffrn_reflns_av_unetI/netI 0.0454
_diffrn_reflns_Laue_measured_fraction_full 0.999
_diffrn_reflns_Laue_measured_fraction_max 0.999
_diffrn_reflns_limit_h_max 7
_diffrn_reflns_limit_h_min -7
_diffrn_reflns_limit_k_max 15
_diffrn_reflns_limit_k_min -15
_diffrn_reflns_limit_l_max 19
_diffrn_reflns_limit_l_min -11
_diffrn_reflns_number 6472
_diffrn_reflns_point_group_measured_fraction_full 0.999
_diffrn_reflns_point_group_measured_fraction_max 0.999
_diffrn_reflns_theta_full 25.242
_diffrn_reflns_theta_max 27.352
_diffrn_reflns_theta_min 2.171
_exptl_absorpt_coefficient_mu 0.157
_exptl_absorpt_correction_T_max 0.7456
_exptl_absorpt_correction_T_min 0.6570
_exptl_absorpt_correction_type multi-scan
_exptl_absorpt_process_details
'SADABS-2012/1 (Bruker,2012) was used for absorption correction. wR2(int) was 0.0539 before and 0.0456 after correction. The Ratio of minimum to maximum transmission is 0.8812. The \l/2 correction factor is 0.0015.'
_exptl_crystal_colour colourless
_exptl_crystal_colour_primary colourless
_exptl_crystal_density_diffrn 1.687
_exptl_crystal_description block
_exptl_crystal_F_000 536
_refine_diff_density_max 0.128
_refine_diff_density_min -0.137
_refine_diff_density_rms 0.034
_refine_ls_abs_structure_details
;
 Refined as an inversion twin.
;
_refine_ls_abs_structure_Flack -2(2)
_refine_ls_extinction_coef 0.018(3)
_refine_ls_extinction_expression Fc^*^=kFc[1+0.001xFc^2^\l^3^/sin(2\q)]^-1/4^
_refine_ls_extinction_method 'SHELXL-2018/3 (Sheldrick 2018)'
_refine_ls_goodness_of_fit_ref 0.989
_refine_ls_hydrogen_treatment constr
_refine_ls_matrix_type full
_refine_ls_number_parameters 165
_refine_ls_number_reflns 2326
_refine_ls_number_restraints 0
_refine_ls_restrained_S_all 0.989
_refine_ls_R_factor_all 0.0664
_refine_ls_R_factor_gt 0.0373
_refine_ls_shift/su_max 0.000
_refine_ls_shift/su_mean 0.000
_refine_ls_structure_factor_coef Fsqd
_refine_ls_weighting_details 'w=1/[\s^2^(Fo^2^)+(0.0397P)^2^] where P=(Fo^2^+2Fc^2^)/3'
_refine_ls_weighting_scheme calc
_refine_ls_wR_factor_gt 0.0790
_refine_ls_wR_factor_ref 0.0900
_reflns_Friedel_coverage 0.695
_reflns_Friedel_fraction_full 1.000
_reflns_Friedel_fraction_max 0.999
_reflns_number_gt 1555
_reflns_number_total 2326
_reflns_threshold_expression 'I > 2\s(I)'
_cod_data_source_file c9gc03013a2.cif
_cod_data_source_block 19aug1a_0m
_cod_database_code 7234810
_shelx_shelxl_version_number 2018/3
_shelx_space_group_comment
;
The symmetry employed for this shelxl refinement is uniquely defined
by the following loop, which should always be used as a source of
symmetry information in preference to the above space-group names.
They are only intended as comments.
;
_olex2_refinement_description
;
1. Twinned data refinement
 Scales: 3(2)
 -2(2)
2. Fixed Uiso
 At 1.2 times of:
  All C(H) groups, All C(H,H) groups
3.a Ternary CH refined with riding coordinates:
 C2(H2), C3(H3), C4(H4), C7(H7)
3.b Secondary CH2 refined with riding coordinates:
 C6(H6A,H6B), C9(H9A,H9B)
;
_olex2_submission_special_instructions 'No special instructions were received'

loop_
_space_group_symop_operation_xyz
'x, y, z'
'-x+1/2, -y, z+1/2'
'-x, y+1/2, -z+1/2'
'x+1/2, -y+1/2, -z'

loop_
_atom_site_label
_atom_site_type_symbol
_atom_site_fract_x
_atom_site_fract_y
_atom_site_fract_z
_atom_site_U_iso_or_equiv
_atom_site_adp_type
_atom_site_occupancy
_atom_site_site_symmetry_order
_atom_site_calc_flag
_atom_site_refinement_flags_posn
O1 O 0.2337(3) 0.47827(15) 0.62332(14) 0.0470(5) Uani 1 1 d .
O2 O 0.4928(4) 0.34669(15) 0.64820(15) 0.0536(6) Uani 1 1 d .
O3 O 0.7359(4) 0.66329(16) 0.63283(15) 0.0513(5) Uani 1 1 d .
O4 O 0.4881(5) 0.80122(17) 0.62313(17) 0.0659(7) Uani 1 1 d .
O5 O 0.8549(5) 0.8225(2) 0.57275(17) 0.0764(8) Uani 1 1 d .
O6 O 0.4674(4) 0.37260(18) 0.45539(16) 0.0580(6) Uani 1 1 d .
O7 O 0.7006(4) 0.4690(2) 0.36590(16) 0.0626(6) Uani 1 1 d .
O8 O 0.3375(4) 0.4245(2) 0.32006(18) 0.0810(9) Uani 1 1 d .
O9 O 0.1160(4) 0.3175(2) 0.68269(18) 0.0739(8) Uani 1 1 d .
C1 C 0.2671(6) 0.3756(3) 0.6546(2) 0.0502(8) Uani 1 1 d .
C2 C 0.6230(5) 0.4294(2) 0.5989(2) 0.0428(7) Uani 1 1 d .
H2 H 0.769560 0.448855 0.632388 0.051 Uiso 1 1 calc R
C3 C 0.4544(5) 0.5271(2) 0.59868(18) 0.0363(6) Uani 1 1 d .
H3 H 0.443694 0.558471 0.536227 0.044 Uiso 1 1 calc R
C4 C 0.5176(5) 0.6175(2) 0.66512(18) 0.0402(7) Uani 1 1 d .
H4 H 0.535958 0.587106 0.727631 0.048 Uiso 1 1 calc R
C5 C 0.7039(7) 0.7678(3) 0.6065(2) 0.0516(8) Uani 1 1 d .
C6 C 0.3512(5) 0.7160(2) 0.6648(2) 0.0500(8) Uani 1 1 d .
H6A H 0.208404 0.700034 0.629143 0.060 Uiso 1 1 calc R
H6B H 0.305283 0.736630 0.727171 0.060 Uiso 1 1 calc R
C7 C 0.6820(6) 0.3840(3) 0.5070(2) 0.0511(8) Uani 1 1 d .
H7 H 0.759703 0.310629 0.513447 0.061 Uiso 1 1 calc R
C8 C 0.4887(6) 0.4225(3) 0.3743(2) 0.0553(8) Uani 1 1 d .
C9 C 0.8313(5) 0.4592(3) 0.4479(2) 0.0605(9) Uani 1 1 d .
H9A H 0.852969 0.531995 0.476861 0.073 Uiso 1 1 calc R
H9B H 0.986946 0.426073 0.436397 0.073 Uiso 1 1 calc R

loop_
_atom_site_aniso_label
_atom_site_aniso_U_11
_atom_site_aniso_U_22
_atom_site_aniso_U_33
_atom_site_aniso_U_23
_atom_site_aniso_U_13
_atom_site_aniso_U_12
O1 0.0365(10) 0.0432(11) 0.0614(13) -0.0035(10) -0.0048(11) 0.0001(10)
O2 0.0521(13) 0.0481(12) 0.0606(14) 0.0229(10) 0.0013(12) 0.0057(11)
O3 0.0445(12) 0.0463(11) 0.0632(13) 0.0020(11) 0.0000(12) -0.0085(10)
O4 0.0736(17) 0.0468(12) 0.0773(17) 0.0151(11) 0.0090(15) 0.0058(12)
O5 0.088(2) 0.0743(17) 0.0670(16) 0.0178(14) 0.0148(15) -0.0225(15)
O6 0.0529(14) 0.0632(13) 0.0578(14) -0.0185(11) 0.0078(12) -0.0164(12)
O7 0.0541(13) 0.0762(15) 0.0573(14) 0.0022(13) 0.0062(13) -0.0103(13)
O8 0.0707(17) 0.099(2) 0.0734(17) -0.0276(15) -0.0188(15) -0.0005(16)
O9 0.0634(15) 0.0702(16) 0.0879(19) 0.0081(15) 0.0121(14) -0.0239(13)
C1 0.0506(19) 0.0516(18) 0.0485(19) 0.0024(15) -0.0004(16) -0.0049(16)
C2 0.0399(16) 0.0404(16) 0.0482(18) 0.0100(13) -0.0024(14) 0.0016(13)
C3 0.0373(15) 0.0378(14) 0.0339(14) 0.0024(12) -0.0035(12) 0.0015(13)
C4 0.0416(15) 0.0436(15) 0.0353(15) 0.0014(12) -0.0003(13) -0.0053(14)
C5 0.064(2) 0.0515(19) 0.0394(18) 0.0043(15) 0.0024(16) -0.0067(19)
C6 0.0517(19) 0.0447(17) 0.0535(19) -0.0097(14) 0.0040(16) -0.0028(14)
C7 0.0464(18) 0.0445(17) 0.062(2) -0.0050(16) 0.0077(16) 0.0065(15)
C8 0.057(2) 0.0540(18) 0.055(2) -0.0189(16) 0.0075(19) -0.0004(17)
C9 0.0442(18) 0.083(2) 0.055(2) -0.002(2) 0.0072(17) -0.0079(17)

loop_
_atom_type_symbol
_atom_type_description
_atom_type_scat_dispersion_real
_atom_type_scat_dispersion_imag
_atom_type_scat_source
C C 0.0033 0.0016 'International Tables Vol C Tables 4.2.6.8 and 6.1.1.4'
H H 0.0000 0.0000 'International Tables Vol C Tables 4.2.6.8 and 6.1.1.4'
O O 0.0106 0.0060 'International Tables Vol C Tables 4.2.6.8 and 6.1.1.4'

loop_
_geom_angle_atom_site_label_1
_geom_angle_atom_site_label_2
_geom_angle_atom_site_label_3
_geom_angle
C1 O1 C3 110.2(2)
C1 O2 C2 110.4(2)
C5 O3 C4 110.0(2)
C5 O4 C6 111.5(2)
C8 O6 C7 110.4(2)
C8 O7 C9 111.0(3)
O2 C1 O1 110.8(3)
O9 C1 O1 124.6(3)
O9 C1 O2 124.5(3)
O2 C2 H2 110.2
O2 C2 C3 102.5(2)
O2 C2 C7 108.3(2)
C3 C2 H2 110.2
C7 C2 H2 110.2
C7 C2 C3 115.0(2)
O1 C3 C2 103.3(2)
O1 C3 H3 109.7
O1 C3 C4 110.0(2)
C2 C3 H3 109.7
C4 C3 C2 114.2(2)
C4 C3 H3 109.7
O3 C4 C3 105.7(2)
O3 C4 H4 110.9
O3 C4 C6 103.5(2)
C3 C4 H4 110.9
C3 C4 C6 114.6(2)
C6 C4 H4 110.9
O4 C5 O3 111.4(3)
O5 C5 O3 123.2(3)
O5 C5 O4 125.4(3)
O4 C6 C4 103.1(2)
O4 C6 H6A 111.1
O4 C6 H6B 111.1
C4 C6 H6A 111.1
C4 C6 H6B 111.1
H6A C6 H6B 109.1
O6 C7 C2 108.7(2)
O6 C7 H7 109.9
O6 C7 C9 103.2(2)
C2 C7 H7 109.9
C2 C7 C9 115.0(3)
C9 C7 H7 109.9
O7 C8 O6 110.7(3)
O8 C8 O6 123.2(3)
O8 C8 O7 126.1(3)
O7 C9 C7 104.1(3)
O7 C9 H9A 110.9
O7 C9 H9B 110.9
C7 C9 H9A 110.9
C7 C9 H9B 110.9
H9A C9 H9B 109.0

loop_
_geom_bond_atom_site_label_1
_geom_bond_atom_site_label_2
_geom_bond_distance
O1 C1 1.343(4)
O1 C3 1.439(3)
O2 C1 1.339(4)
O2 C2 1.446(3)
O3 C4 1.446(3)
O3 C5 1.340(4)
O4 C5 1.320(4)
O4 C6 1.436(4)
O5 C5 1.197(4)
O6 C7 1.450(4)
O6 C8 1.349(4)
O7 C8 1.341(4)
O7 C9 1.428(4)
O8 C8 1.178(4)
O9 C1 1.189(4)
C2 H2 1.0000
C2 C3 1.527(4)
C2 C7 1.504(4)
C3 H3 1.0000
C3 C4 1.516(4)
C4 H4 1.0000
C4 C6 1.527(4)
C6 H6A 0.9900
C6 H6B 0.9900
C7 H7 1.0000
C7 C9 1.524(4)
C9 H9A 0.9900
C9 H9B 0.9900

loop_
_geom_torsion_atom_site_label_1
_geom_torsion_atom_site_label_2
_geom_torsion_atom_site_label_3
_geom_torsion_atom_site_label_4
_geom_torsion
O1 C3 C4 O3 -178.09(19)
O1 C3 C4 C6 -64.8(3)
O2 C2 C3 O1 -15.9(3)
O2 C2 C3 C4 103.7(3)
O2 C2 C7 O6 68.0(3)
O2 C2 C7 C9 -176.9(2)
O3 C4 C6 O4 6.2(3)
O6 C7 C9 O7 -7.7(3)
C1 O1 C3 C2 12.7(3)
C1 O1 C3 C4 -109.6(3)
C1 O2 C2 C3 14.6(3)
C1 O2 C2 C7 -107.4(3)
C2 O2 C1 O1 -7.4(3)
C2 O2 C1 O9 171.3(3)
C2 C3 C4 O3 66.2(3)
C2 C3 C4 C6 179.5(2)
C2 C7 C9 O7 -125.9(3)
C3 O1 C1 O2 -4.0(3)
C3 O1 C1 O9 177.3(3)
C3 C2 C7 O6 -46.1(3)
C3 C2 C7 C9 69.1(4)
C3 C4 C6 O4 -108.4(3)
C4 O3 C5 O4 4.3(3)
C4 O3 C5 O5 -176.1(3)
C5 O3 C4 C3 114.3(3)
C5 O3 C4 C6 -6.6(3)
C5 O4 C6 C4 -4.2(3)
C6 O4 C5 O3 0.1(4)
C6 O4 C5 O5 -179.4(3)
C7 O6 C8 O7 -0.8(3)
C7 O6 C8 O8 180.0(3)
C7 C2 C3 O1 101.5(3)
C7 C2 C3 C4 -139.0(3)
C8 O6 C7 C2 128.0(3)
C8 O6 C7 C9 5.4(3)
C8 O7 C9 C7 7.8(4)
C9 O7 C8 O6 -4.7(4)
C9 O7 C8 O8 174.5(3)

loop_
_twin_individual_id
_twin_individual_mass_fraction_refined
1 3(2)
2 -2(2)
